data_4021786
loop_
_publ_author_name
'Thomas G. Back'
'Masood Parvez'
'Huimin Zhai'

_publ_contact_author
;
    Masood Parvez
    Department of Chemistry
    University of Calgary
    2500 University Drive N.W.
    Calgary, Alberta, Canada T2N 1N4  
;
_publ_contact_author_email ' parvez@ucalgary.ca '
_publ_contact_author_fax ' (403)289-9488 '
_publ_contact_author_phone ' (403)220-5348 '
_publ_section_title
;
 Rearrangements of the Diels-Alder Cycloadducts Obtained from
 Acetylenic Sulfones and 1,3-Diphenylisobenzofuran
;
_journal_name_full 'Journal of Organic Chemistry'
_journal_page_first 5254
_journal_page_last 5259
_journal_paper_doi 10.1021/jo060598e
_journal_volume 71
_journal_year 2006
_chemical_formula_sum 'C33 H30 O3 S'
_chemical_formula_weight 506.63
_chemical_name_systematic
;
 ?
;
_space_group_IT_number 14
_symmetry_cell_setting monoclinic
_symmetry_space_group_name_Hall '-P 2ybc'
_symmetry_space_group_name_H-M 'P 1 21/c 1'
_atom_sites_solution_hydrogens geom
_atom_sites_solution_primary direct
_atom_sites_solution_secondary difmap
_audit_creation_method SHELXL-97
_cell_angle_alpha 90.00
_cell_angle_beta 94.916(14)
_cell_angle_gamma 90.00
_cell_formula_units_Z 4
_cell_length_a 8.1665(12)
_cell_length_b 12.191(3)
_cell_length_c 25.975(6)
_cell_measurement_reflns_used 11313
_cell_measurement_temperature 123(2)
_cell_measurement_theta_max 27.5
_cell_measurement_theta_min 3.0
_cell_volume 2576.5(9)
_computing_cell_refinement 'HKL DENZO (Otwinowski & Minor, 1997)'
_computing_data_collection 'COLLECT (Hooft, 1998)'
_computing_data_reduction 'SCALEPACK (Otwinowski & Minor, 1997)'
_computing_molecular_graphics 'ORTEPII (Johnson, 1976)'
_computing_publication_material 'SHELXL-97 (Sheldrick, 1997)'
_computing_structure_refinement 'SHELXL-97 (Sheldrick, 1997)'
_computing_structure_solution 'SAPI91 (Fan, 1991)'
_diffrn_ambient_temperature 123(2)
_diffrn_measured_fraction_theta_full 0.997
_diffrn_measured_fraction_theta_max 0.997
_diffrn_measurement_device_type 'Nonius KappaCCD'
_diffrn_measurement_method ' \w and \f '
_diffrn_radiation_monochromator graphite
_diffrn_radiation_source 'fine-focus sealed tube'
_diffrn_radiation_type MoK\a
_diffrn_radiation_wavelength 0.71073
_diffrn_reflns_av_R_equivalents 0.0342
_diffrn_reflns_av_sigmaI/netI 0.0476
_diffrn_reflns_limit_h_max 10
_diffrn_reflns_limit_h_min -10
_diffrn_reflns_limit_k_max 15
_diffrn_reflns_limit_k_min -15
_diffrn_reflns_limit_l_max 33
_diffrn_reflns_limit_l_min -33
_diffrn_reflns_number 11313
_diffrn_reflns_theta_full 27.47
_diffrn_reflns_theta_max 27.47
_diffrn_reflns_theta_min 3.01
_exptl_absorpt_coefficient_mu 0.160
_exptl_absorpt_correction_T_max 0.9889
_exptl_absorpt_correction_T_min 0.9718
_exptl_absorpt_correction_type multi-scan
_exptl_absorpt_process_details 'SORTAV: (Blessing, 1997)'
_exptl_crystal_colour colorless
_exptl_crystal_density_diffrn 1.306
_exptl_crystal_density_meas ?
_exptl_crystal_density_method .
_exptl_crystal_description prism
_exptl_crystal_F_000 1072
_exptl_crystal_size_max 0.18
_exptl_crystal_size_mid 0.11
_exptl_crystal_size_min 0.07
_refine_diff_density_max 0.209
_refine_diff_density_min -0.432
_refine_diff_density_rms 0.050
_refine_ls_extinction_method none
_refine_ls_goodness_of_fit_ref 1.012
_refine_ls_hydrogen_treatment constr
_refine_ls_matrix_type full
_refine_ls_number_parameters 336
_refine_ls_number_reflns 5883
_refine_ls_number_restraints 0
_refine_ls_restrained_S_all 1.012
_refine_ls_R_factor_all 0.0716
_refine_ls_R_factor_gt 0.0433
_refine_ls_shift/su_max 0.003
_refine_ls_shift/su_mean 0.000
_refine_ls_structure_factor_coef Fsqd
_refine_ls_weighting_details 'calc w=1/[\s^2^(Fo^2^)+(0.0510P)^2^+0.8800P] where P=(Fo^2^+2Fc^2^)/3'
_refine_ls_weighting_scheme calc
_refine_ls_wR_factor_gt 0.0963
_refine_ls_wR_factor_ref 0.1100
_reflns_number_gt 4237
_reflns_number_total 5883
_reflns_threshold_expression >2sigma(I)
_cod_data_source_file jo060598esi20060318_055821.cif
_cod_depositor_comments
;
The following automatic conversions were performed:
'_symmetry_cell_setting' value 'Monoclinic' changed to 'monoclinic'
according to '/home/saulius/struct/CIF-dictionaries/cif_core.dic'
dictionary named 'cif_core.dic' version 2.4.1 from 2010-06-29.

Automatic conversion script
Id: cif_fix_enum 1527 2010-12-29 10:47:43Z saulius 
;
_cod_original_sg_symbol_H-M 'P 21/c'
_cod_database_code 4021786

loop_
_symmetry_equiv_pos_as_xyz
'x, y, z'
'-x, y+1/2, -z+1/2'
'-x, -y, -z'
'x, -y-1/2, z-1/2'

loop_
_atom_site_label
_atom_site_type_symbol
_atom_site_fract_x
_atom_site_fract_y
_atom_site_fract_z
_atom_site_U_iso_or_equiv
_atom_site_adp_type
_atom_site_occupancy
_atom_site_symmetry_multiplicity
_atom_site_calc_flag
_atom_site_refinement_flags
S1 S 0.29468(5) 0.24907(4) 0.653011(17) 0.02458(12) Uani 1 1 d .
O1 O 0.28702(13) -0.05647(9) 0.60214(4) 0.0203(2) Uani 1 1 d .
O2 O 0.26203(16) 0.27360(11) 0.70528(5) 0.0345(3) Uani 1 1 d .
O3 O 0.44329(14) 0.28894(11) 0.63354(5) 0.0334(3) Uani 1 1 d .
C1 C 0.26985(18) 0.02989(14) 0.68072(6) 0.0222(4) Uani 1 1 d .
C2 C 0.32933(19) -0.07910(14) 0.65646(6) 0.0209(3) Uani 1 1 d .
C3 C 0.51733(19) -0.06730(14) 0.65811(6) 0.0210(3) Uani 1 1 d .
C4 C 0.64325(19) -0.11878(14) 0.68723(6) 0.0235(4) Uani 1 1 d .
H4 H 0.6221 -0.1748 0.7112 0.028 Uiso 1 1 calc R
C5 C 0.8041(2) -0.08540(15) 0.68017(7) 0.0260(4) Uani 1 1 d .
H5 H 0.8941 -0.1198 0.6994 0.031 Uiso 1 1 calc R
C6 C 0.8332(2) -0.00327(15) 0.64566(7) 0.0266(4) Uani 1 1 d .
H6 H 0.9432 0.0185 0.6418 0.032 Uiso 1 1 calc R
C7 C 0.70370(19) 0.04900(15) 0.61614(7) 0.0247(4) Uani 1 1 d .
H7 H 0.7245 0.1064 0.5929 0.030 Uiso 1 1 calc R
C8 C 0.54528(19) 0.01440(14) 0.62196(6) 0.0206(3) Uani 1 1 d .
C9 C 0.37160(19) 0.04799(13) 0.59932(6) 0.0206(3) Uani 1 1 d .
C10 C 0.29614(18) 0.10672(14) 0.64543(6) 0.0208(3) Uani 1 1 d .
C11 C 0.21464(19) 0.03881(15) 0.73387(6) 0.0245(4) Uani 1 1 d .
H11A H 0.1520 -0.0280 0.7414 0.029 Uiso 1 1 calc R
H11B H 0.1396 0.1023 0.7351 0.029 Uiso 1 1 calc R
C12 C 0.35789(19) 0.05272(15) 0.77591(6) 0.0248(4) Uani 1 1 d .
H12A H 0.4296 -0.0128 0.7763 0.030 Uiso 1 1 calc R
H12B H 0.4244 0.1172 0.7676 0.030 Uiso 1 1 calc R
C13 C 0.2957(2) 0.06797(16) 0.82897(7) 0.0285(4) Uani 1 1 d .
H13A H 0.2249 0.0050 0.8364 0.034 Uiso 1 1 calc R
H13B H 0.2276 0.1352 0.8287 0.034 Uiso 1 1 calc R
C14 C 0.4353(2) 0.07717(17) 0.87193(7) 0.0337(4) Uani 1 1 d .
H14A H 0.5014 0.0100 0.8730 0.051 Uiso 1 1 calc R
H14B H 0.3891 0.0873 0.9052 0.051 Uiso 1 1 calc R
H14C H 0.5049 0.1401 0.8651 0.051 Uiso 1 1 calc R
C15 C 0.26221(18) -0.18774(14) 0.67203(6) 0.0229(4) Uani 1 1 d .
C16 C 0.17826(19) -0.25513(15) 0.63526(7) 0.0264(4) Uani 1 1 d .
H16 H 0.1561 -0.2299 0.6008 0.032 Uiso 1 1 calc R
C17 C 0.1268(2) -0.35911(16) 0.64882(8) 0.0327(4) Uani 1 1 d .
H17 H 0.0698 -0.4045 0.6235 0.039 Uiso 1 1 calc R
C18 C 0.1579(2) -0.39710(16) 0.69891(8) 0.0337(4) Uani 1 1 d .
H18 H 0.1239 -0.4686 0.7079 0.040 Uiso 1 1 calc R
C19 C 0.2390(2) -0.33018(16) 0.73590(7) 0.0318(4) Uani 1 1 d .
H19 H 0.2589 -0.3554 0.7705 0.038 Uiso 1 1 calc R
C20 C 0.2915(2) -0.22619(15) 0.72268(7) 0.0277(4) Uani 1 1 d .
H20 H 0.3476 -0.1810 0.7482 0.033 Uiso 1 1 calc R
C21 C 0.3334(2) 0.09590(13) 0.54629(6) 0.0228(4) Uani 1 1 d .
C22 C 0.4492(2) 0.14454(16) 0.51788(7) 0.0302(4) Uani 1 1 d .
H22 H 0.5611 0.1467 0.5313 0.036 Uiso 1 1 calc R
C23 C 0.4034(2) 0.19048(16) 0.46965(7) 0.0343(4) Uani 1 1 d .
H23 H 0.4841 0.2239 0.4505 0.041 Uiso 1 1 calc R
C24 C 0.2418(2) 0.18764(15) 0.44954(7) 0.0343(4) Uani 1 1 d .
H24 H 0.2103 0.2205 0.4170 0.041 Uiso 1 1 calc R
C25 C 0.1259(2) 0.13669(15) 0.47701(7) 0.0343(4) Uani 1 1 d .
H25 H 0.0149 0.1325 0.4629 0.041 Uiso 1 1 calc R
C26 C 0.1707(2) 0.09163(15) 0.52514(7) 0.0289(4) Uani 1 1 d .
H26 H 0.0898 0.0575 0.5439 0.035 Uiso 1 1 calc R
C27 C 0.12603(19) 0.29771(14) 0.61258(7) 0.0231(4) Uani 1 1 d .
C28 C 0.1490(2) 0.33916(15) 0.56412(7) 0.0289(4) Uani 1 1 d .
H28 H 0.2562 0.3437 0.5527 0.035 Uiso 1 1 calc R
C29 C 0.0140(2) 0.37392(16) 0.53246(7) 0.0335(4) Uani 1 1 d .
H29 H 0.0297 0.4018 0.4991 0.040 Uiso 1 1 calc R
C30 C -0.1438(2) 0.36893(15) 0.54841(8) 0.0320(4) Uani 1 1 d .
C31 C -0.1645(2) 0.32804(15) 0.59753(8) 0.0323(4) Uani 1 1 d .
H31 H -0.2716 0.3247 0.6091 0.039 Uiso 1 1 calc R
C32 C -0.0310(2) 0.29222(15) 0.62973(7) 0.0289(4) Uani 1 1 d .
H32 H -0.0463 0.2642 0.6631 0.035 Uiso 1 1 calc R
C33 C -0.2899(3) 0.40753(19) 0.51330(9) 0.0481(6) Uani 1 1 d .
H33A H -0.3910 0.3769 0.5252 0.072 Uiso 1 1 calc R
H33B H -0.2779 0.3829 0.4779 0.072 Uiso 1 1 calc R
H33C H -0.2954 0.4878 0.5141 0.072 Uiso 1 1 calc R

loop_
_atom_site_aniso_label
_atom_site_aniso_U_11
_atom_site_aniso_U_22
_atom_site_aniso_U_33
_atom_site_aniso_U_23
_atom_site_aniso_U_13
_atom_site_aniso_U_12
S1 0.0231(2) 0.0228(2) 0.0271(2) -0.00316(18) -0.00217(16) -0.00067(16)
O1 0.0219(6) 0.0200(6) 0.0185(6) 0.0034(5) -0.0014(4) -0.0021(4)
O2 0.0441(8) 0.0343(8) 0.0240(7) -0.0087(6) -0.0039(5) 0.0033(6)
O3 0.0228(6) 0.0283(7) 0.0485(8) -0.0006(6) -0.0006(5) -0.0047(5)
C1 0.0152(8) 0.0280(10) 0.0225(9) -0.0004(7) -0.0023(6) 0.0000(6)
C2 0.0202(8) 0.0257(9) 0.0161(8) 0.0029(7) -0.0018(6) 0.0013(6)
C3 0.0207(8) 0.0222(9) 0.0201(8) -0.0019(7) 0.0013(6) 0.0006(6)
C4 0.0243(8) 0.0248(9) 0.0209(9) 0.0007(7) -0.0012(6) 0.0026(7)
C5 0.0207(8) 0.0305(10) 0.0258(9) -0.0046(8) -0.0045(7) 0.0035(7)
C6 0.0193(8) 0.0312(10) 0.0289(9) -0.0045(8) 0.0012(7) -0.0029(7)
C7 0.0237(8) 0.0248(9) 0.0259(9) -0.0010(7) 0.0032(7) -0.0033(7)
C8 0.0214(8) 0.0207(8) 0.0193(8) -0.0026(7) 0.0005(6) 0.0011(6)
C9 0.0194(8) 0.0203(8) 0.0217(8) 0.0023(7) -0.0005(6) -0.0021(6)
C10 0.0172(8) 0.0232(9) 0.0214(8) -0.0007(7) -0.0021(6) 0.0013(6)
C11 0.0200(8) 0.0304(10) 0.0234(9) 0.0004(7) 0.0031(6) 0.0001(7)
C12 0.0217(8) 0.0290(10) 0.0234(9) -0.0012(7) 0.0009(6) -0.0007(7)
C13 0.0276(9) 0.0338(11) 0.0242(9) -0.0007(8) 0.0033(7) -0.0020(7)
C14 0.0376(10) 0.0391(12) 0.0237(10) -0.0044(8) -0.0014(8) 0.0012(8)
C15 0.0156(8) 0.0262(9) 0.0270(9) 0.0053(7) 0.0021(6) 0.0023(6)
C16 0.0211(8) 0.0299(10) 0.0279(9) 0.0044(8) 0.0000(7) -0.0002(7)
C17 0.0250(9) 0.0304(11) 0.0423(11) 0.0022(9) 0.0013(8) -0.0061(7)
C18 0.0272(9) 0.0292(10) 0.0453(12) 0.0119(9) 0.0071(8) -0.0030(7)
C19 0.0261(9) 0.0361(11) 0.0340(10) 0.0137(9) 0.0076(7) 0.0037(8)
C20 0.0237(9) 0.0320(10) 0.0275(10) 0.0055(8) 0.0027(7) 0.0013(7)
C21 0.0304(9) 0.0169(8) 0.0206(8) -0.0003(7) -0.0005(7) 0.0008(7)
C22 0.0302(9) 0.0342(11) 0.0261(9) 0.0043(8) 0.0024(7) 0.0016(8)
C23 0.0462(11) 0.0332(11) 0.0242(10) 0.0044(8) 0.0074(8) 0.0002(9)
C24 0.0565(12) 0.0244(10) 0.0203(9) 0.0005(8) -0.0055(8) 0.0008(8)
C25 0.0414(11) 0.0259(10) 0.0327(10) 0.0036(8) -0.0137(8) -0.0044(8)
C26 0.0333(9) 0.0261(10) 0.0258(9) 0.0035(8) -0.0062(7) -0.0033(7)
C27 0.0245(8) 0.0179(8) 0.0267(9) -0.0021(7) 0.0013(7) 0.0005(6)
C28 0.0283(9) 0.0255(10) 0.0337(10) 0.0035(8) 0.0065(7) 0.0051(7)
C29 0.0396(11) 0.0296(10) 0.0310(10) 0.0034(8) 0.0015(8) 0.0093(8)
C30 0.0320(10) 0.0207(9) 0.0418(11) -0.0020(8) -0.0051(8) 0.0036(7)
C31 0.0239(9) 0.0227(9) 0.0504(12) 0.0006(9) 0.0044(8) -0.0001(7)
C32 0.0280(9) 0.0244(9) 0.0350(10) 0.0011(8) 0.0065(7) 0.0001(7)
C33 0.0392(12) 0.0446(13) 0.0575(15) 0.0040(11) -0.0132(10) 0.0082(9)

loop_
_atom_type_symbol
_atom_type_description
_atom_type_scat_dispersion_real
_atom_type_scat_dispersion_imag
_atom_type_scat_source
C C 0.0033 0.0016 'International Tables Vol C Tables 4.2.6.8 and 6.1.1.4'
H H 0.0000 0.0000 'International Tables Vol C Tables 4.2.6.8 and 6.1.1.4'
S S 0.1246 0.1234 'International Tables Vol C Tables 4.2.6.8 and 6.1.1.4'
O O 0.0106 0.0060 'International Tables Vol C Tables 4.2.6.8 and 6.1.1.4'

loop_
_geom_angle_atom_site_label_1
_geom_angle_atom_site_label_2
_geom_angle_atom_site_label_3
_geom_angle
O2 S1 O3 119.48(8)
O2 S1 C10 108.47(8)
O3 S1 C10 106.38(8)
O2 S1 C27 107.11(8)
O3 S1 C27 108.46(8)
C10 S1 C27 106.25(8)
C2 O1 C9 98.11(11)
C10 C1 C11 131.32(16)
C10 C1 C2 104.15(14)
C11 C1 C2 124.24(15)
O1 C2 C15 111.58(13)
O1 C2 C3 99.38(12)
C15 C2 C3 117.47(13)
O1 C2 C1 100.01(12)
C15 C2 C1 120.47(13)
C3 C2 C1 104.64(13)
C4 C3 C8 122.42(15)
C4 C3 C2 132.06(15)
C8 C3 C2 105.51(13)
C3 C4 C5 117.42(16)
C3 C4 H4 121.3
C5 C4 H4 121.3
C6 C5 C4 120.78(15)
C6 C5 H5 119.6
C4 C5 H5 119.6
C5 C6 C7 121.38(15)
C5 C6 H6 119.3
C7 C6 H6 119.3
C8 C7 C6 118.04(16)
C8 C7 H7 121.0
C6 C7 H7 121.0
C7 C8 C3 119.90(15)
C7 C8 C9 135.72(16)
C3 C8 C9 104.29(13)
O1 C9 C21 108.92(13)
O1 C9 C8 99.99(12)
C21 C9 C8 124.30(14)
O1 C9 C10 98.18(12)
C21 C9 C10 117.30(13)
C8 C9 C10 103.81(12)
C1 C10 C9 107.46(14)
C1 C10 S1 127.89(13)
C9 C10 S1 123.18(12)
C1 C11 C12 113.12(13)
C1 C11 H11A 109.0
C12 C11 H11A 109.0
C1 C11 H11B 109.0
C12 C11 H11B 109.0
H11A C11 H11B 107.8
C13 C12 C11 111.34(13)
C13 C12 H12A 109.4
C11 C12 H12A 109.4
C13 C12 H12B 109.4
C11 C12 H12B 109.4
H12A C12 H12B 108.0
C12 C13 C14 112.61(14)
C12 C13 H13A 109.1
C14 C13 H13A 109.1
C12 C13 H13B 109.1
C14 C13 H13B 109.1
H13A C13 H13B 107.8
C13 C14 H14A 109.5
C13 C14 H14B 109.5
H14A C14 H14B 109.5
C13 C14 H14C 109.5
H14A C14 H14C 109.5
H14B C14 H14C 109.5
C16 C15 C20 118.79(16)
C16 C15 C2 120.28(15)
C20 C15 C2 120.80(15)
C17 C16 C15 120.33(17)
C17 C16 H16 119.8
C15 C16 H16 119.8
C18 C17 C16 120.54(18)
C18 C17 H17 119.7
C16 C17 H17 119.7
C17 C18 C19 119.57(18)
C17 C18 H18 120.2
C19 C18 H18 120.2
C18 C19 C20 120.32(17)
C18 C19 H19 119.8
C20 C19 H19 119.8
C19 C20 C15 120.43(18)
C19 C20 H20 119.8
C15 C20 H20 119.8
C22 C21 C26 118.56(16)
C22 C21 C9 123.92(15)
C26 C21 C9 117.51(15)
C21 C22 C23 120.60(17)
C21 C22 H22 119.7
C23 C22 H22 119.7
C24 C23 C22 120.36(18)
C24 C23 H23 119.8
C22 C23 H23 119.8
C23 C24 C25 119.49(17)
C23 C24 H24 120.3
C25 C24 H24 120.3
C24 C25 C26 120.31(18)
C24 C25 H25 119.8
C26 C25 H25 119.8
C25 C26 C21 120.65(18)
C25 C26 H26 119.7
C21 C26 H26 119.7
C28 C27 C32 120.53(16)
C28 C27 S1 120.34(13)
C32 C27 S1 119.12(13)
C27 C28 C29 119.29(16)
C27 C28 H28 120.4
C29 C28 H28 120.4
C28 C29 C30 121.44(18)
C28 C29 H29 119.3
C30 C29 H29 119.3
C29 C30 C31 118.51(16)
C29 C30 C33 120.70(19)
C31 C30 C33 120.80(18)
C32 C31 C30 120.94(16)
C32 C31 H31 119.5
C30 C31 H31 119.5
C31 C32 C27 119.29(17)
C31 C32 H32 120.4
C27 C32 H32 120.4
C30 C33 H33A 109.5
C30 C33 H33B 109.5
H33A C33 H33B 109.5
C30 C33 H33C 109.5
H33A C33 H33C 109.5
H33B C33 H33C 109.5

loop_
_geom_bond_atom_site_label_1
_geom_bond_atom_site_label_2
_geom_bond_distance
S1 O2 1.4374(14)
S1 O3 1.4387(13)
S1 C10 1.7466(18)
S1 C27 1.7618(17)
O1 C2 1.4503(19)
O1 C9 1.4536(19)
C1 C10 1.341(2)
C1 C11 1.493(2)
C1 C2 1.566(2)
C2 C15 1.502(2)
C2 C3 1.539(2)
C3 C4 1.375(2)
C3 C8 1.401(2)
C4 C5 1.402(2)
C4 H4 0.9500
C5 C6 1.378(3)
C5 H5 0.9500
C6 C7 1.405(2)
C6 H6 0.9500
C7 C8 1.381(2)
C7 H7 0.9500
C8 C9 1.543(2)
C9 C21 1.504(2)
C9 C10 1.566(2)
C11 C12 1.540(2)
C11 H11A 0.9900
C11 H11B 0.9900
C12 C13 1.521(2)
C12 H12A 0.9900
C12 H12B 0.9900
C13 C14 1.529(2)
C13 H13A 0.9900
C13 H13B 0.9900
C14 H14A 0.9800
C14 H14B 0.9800
C14 H14C 0.9800
C15 C16 1.395(2)
C15 C20 1.398(2)
C16 C17 1.390(3)
C16 H16 0.9500
C17 C18 1.384(3)
C17 H17 0.9500
C18 C19 1.385(3)
C18 H18 0.9500
C19 C20 1.391(3)
C19 H19 0.9500
C20 H20 0.9500
C21 C22 1.382(2)
C21 C26 1.395(2)
C22 C23 1.394(3)
C22 H22 0.9500
C23 C24 1.378(3)
C23 H23 0.9500
C24 C25 1.381(3)
C24 H24 0.9500
C25 C26 1.386(3)
C25 H25 0.9500
C26 H26 0.9500
C27 C28 1.384(2)
C27 C32 1.395(2)
C28 C29 1.384(3)
C28 H28 0.9500
C29 C30 1.389(3)
C29 H29 0.9500
C30 C31 1.393(3)
C30 C33 1.513(3)
C31 C32 1.387(3)
C31 H31 0.9500
C32 H32 0.9500
C33 H33A 0.9800
C33 H33B 0.9800
C33 H33C 0.9800

loop_
_geom_torsion_atom_site_label_1
_geom_torsion_atom_site_label_2
_geom_torsion_atom_site_label_3
_geom_torsion_atom_site_label_4
_geom_torsion
C9 O1 C2 C15 -178.13(12)
C9 O1 C2 C3 -53.52(13)
C9 O1 C2 C1 53.29(13)
C10 C1 C2 O1 -32.88(15)
C11 C1 C2 O1 152.59(14)
C10 C1 C2 C15 -155.37(14)
C11 C1 C2 C15 30.1(2)
C10 C1 C2 C3 69.66(15)
C11 C1 C2 C3 -104.86(16)
O1 C2 C3 C4 -147.47(18)
C15 C2 C3 C4 -27.1(3)
C1 C2 C3 C4 109.5(2)
O1 C2 C3 C8 33.57(16)
C15 C2 C3 C8 153.97(14)
C1 C2 C3 C8 -69.44(15)
C8 C3 C4 C5 0.9(3)
C2 C3 C4 C5 -177.88(16)
C3 C4 C5 C6 0.7(3)
C4 C5 C6 C7 -0.6(3)
C5 C6 C7 C8 -1.1(3)
C6 C7 C8 C3 2.7(2)
C6 C7 C8 C9 178.55(18)
C4 C3 C8 C7 -2.7(3)
C2 C3 C8 C7 176.42(15)
C4 C3 C8 C9 -179.71(15)
C2 C3 C8 C9 -0.62(17)
C2 O1 C9 C21 -174.81(12)
C2 O1 C9 C8 53.48(13)
C2 O1 C9 C10 -52.20(12)
C7 C8 C9 O1 151.18(19)
C3 C8 C9 O1 -32.50(15)
C7 C8 C9 C21 29.9(3)
C3 C8 C9 C21 -153.75(15)
C7 C8 C9 C10 -107.8(2)
C3 C8 C9 C10 68.57(16)
C11 C1 C10 C9 173.87(15)
C2 C1 C10 C9 -0.10(15)
C11 C1 C10 S1 7.6(3)
C2 C1 C10 S1 -166.40(12)
O1 C9 C10 C1 32.78(15)
C21 C9 C10 C1 149.07(14)
C8 C9 C10 C1 -69.68(15)
O1 C9 C10 S1 -160.12(10)
C21 C9 C10 S1 -43.83(19)
C8 C9 C10 S1 97.42(14)
O2 S1 C10 C1 0.87(17)
O3 S1 C10 C1 130.58(15)
C27 S1 C10 C1 -113.99(15)
O2 S1 C10 C9 -163.47(12)
O3 S1 C10 C9 -33.76(14)
C27 S1 C10 C9 81.67(14)
C10 C1 C11 C12 -89.4(2)
C2 C1 C11 C12 83.57(19)
C1 C11 C12 C13 176.76(15)
C11 C12 C13 C14 177.57(15)
O1 C2 C15 C16 3.0(2)
C3 C2 C15 C16 -110.80(17)
C1 C2 C15 C16 119.69(17)
O1 C2 C15 C20 178.88(14)
C3 C2 C15 C20 65.1(2)
C1 C2 C15 C20 -64.4(2)
C20 C15 C16 C17 -0.8(2)
C2 C15 C16 C17 175.19(15)
C15 C16 C17 C18 0.1(3)
C16 C17 C18 C19 0.9(3)
C17 C18 C19 C20 -1.1(3)
C18 C19 C20 C15 0.4(3)
C16 C15 C20 C19 0.6(2)
C2 C15 C20 C19 -175.39(15)
O1 C9 C21 C22 -136.74(16)
C8 C9 C21 C22 -19.6(3)
C10 C9 C21 C22 113.01(19)
O1 C9 C21 C26 44.01(19)
C8 C9 C21 C26 161.13(16)
C10 C9 C21 C26 -66.2(2)
C26 C21 C22 C23 1.4(3)
C9 C21 C22 C23 -177.82(17)
C21 C22 C23 C24 -0.2(3)
C22 C23 C24 C25 -1.5(3)
C23 C24 C25 C26 1.9(3)
C24 C25 C26 C21 -0.7(3)
C22 C21 C26 C25 -1.0(3)
C9 C21 C26 C25 178.34(17)
O2 S1 C27 C28 146.16(14)
O3 S1 C27 C28 15.95(17)
C10 S1 C27 C28 -98.06(15)
O2 S1 C27 C32 -34.87(16)
O3 S1 C27 C32 -165.08(14)
C10 S1 C27 C32 80.91(15)
C32 C27 C28 C29 -0.8(3)
S1 C27 C28 C29 178.12(14)
C27 C28 C29 C30 0.5(3)
C28 C29 C30 C31 0.1(3)
C28 C29 C30 C33 179.88(19)
C29 C30 C31 C32 -0.5(3)
C33 C30 C31 C32 179.76(19)
C30 C31 C32 C27 0.2(3)
C28 C27 C32 C31 0.5(3)
S1 C27 C32 C31 -178.50(14)
